data_7247890
loop_
_publ_author_name
'Donaldson, Marryllyn E.'
'Dais, Tyson N.'
'Rowlands, Gareth J.'
'Matheson, Brodie E.'
'Plieger, Paul G.'

_publ_section_title
;
 Adaptable 2,5-bis((1,2,3-triazol-4-yl)methoxy)pyrazine ligands for the
 simple self-assembly of homoleptic 1D coordination polymers
;
_journal_issue 4
_journal_name_full CrystEngComm
_journal_page_first 504
_journal_page_last 516
_journal_paper_doi 10.1039/D3CE01143G
_journal_volume 26
_journal_year 2024
_chemical_formula_moiety 'C20 H30 N8 O2 Zn, 2(B F4)'
_chemical_formula_sum 'C20 H30 B2 F8 N8 O2 Zn'
_chemical_formula_weight 653.51
_space_group_crystal_system monoclinic
_space_group_IT_number 15
_space_group_name_Hall '-C 2yc'
_space_group_name_H-M_alt 'C 1 2/c 1'
_atom_sites_solution_hydrogens geom
_atom_sites_solution_primary direct
_atom_sites_solution_secondary difmap
_audit_creation_date 2023-10-12
_audit_creation_method
;
Olex2 1.5
(compiled 2023.08.24 svn.re1ec1418 for OlexSys, GUI svn.r6817)
;
_audit_update_record
;
2023-10-14 deposited with the CCDC.	2023-12-13 downloaded from the CCDC.
;
_cell_angle_alpha 90
_cell_angle_beta 90.699(2)
_cell_angle_gamma 90
_cell_formula_units_Z 4
_cell_length_a 19.5350(9)
_cell_length_b 14.0069(7)
_cell_length_c 10.0241(5)
_cell_measurement_reflns_used 8236
_cell_measurement_temperature 100.0
_cell_measurement_theta_max 75.40
_cell_measurement_theta_min 3.88
_cell_volume 2742.6(2)
_computing_molecular_graphics 'Olex2 1.5 (Dolomanov et al., 2009)'
_computing_publication_material 'Olex2 1.5 (Dolomanov et al., 2009)'
_computing_structure_refinement 'XL  (Sheldrick, 2008)'
_computing_structure_solution 'olex2.solve 1.5 (Bourhis et al., 2015)'
_diffrn_ambient_temperature 100.00
_diffrn_measured_fraction_theta_full 0.990
_diffrn_measured_fraction_theta_max 0.990
_diffrn_measurement_device_type 'D8 Venture'
_diffrn_measurement_method '\f and \w scans'
_diffrn_radiation_type CuK\a
_diffrn_radiation_wavelength 1.54178
_diffrn_reflns_av_R_equivalents 0.0425
_diffrn_reflns_av_unetI/netI 0.0406
_diffrn_reflns_Laue_measured_fraction_full 0.990
_diffrn_reflns_Laue_measured_fraction_max 0.990
_diffrn_reflns_limit_h_max 20
_diffrn_reflns_limit_h_min -23
_diffrn_reflns_limit_k_max 16
_diffrn_reflns_limit_k_min -16
_diffrn_reflns_limit_l_max 12
_diffrn_reflns_limit_l_min -12
_diffrn_reflns_number 8993
_diffrn_reflns_point_group_measured_fraction_full 0.990
_diffrn_reflns_point_group_measured_fraction_max 0.990
_diffrn_reflns_theta_full 67.679
_diffrn_reflns_theta_max 68.198
_diffrn_reflns_theta_min 3.883
_exptl_absorpt_coefficient_mu 2.066
_exptl_absorpt_correction_T_max 0.7540
_exptl_absorpt_correction_T_min 0.5351
_exptl_absorpt_correction_type multi-scan
_exptl_absorpt_process_details
;
SADABS-2016/2 (Bruker,2016/2) was used for absorption correction.
wR2(int) was 0.1209 before and 0.0620 after correction.
The Ratio of minimum to maximum transmission is 0.7097.
The \l/2 correction factor is Not present.
;
_exptl_crystal_colour colourless
_exptl_crystal_colour_primary colourless
_exptl_crystal_density_diffrn 1.583
_exptl_crystal_description block
_exptl_crystal_F_000 1336
_exptl_crystal_recrystallization_method 'Et2O into MeCN/MeOH solution'
_exptl_crystal_size_max 0.35
_exptl_crystal_size_mid 0.25
_exptl_crystal_size_min 0.15
_refine_diff_density_max 1.379
_refine_diff_density_min -0.797
_refine_diff_density_rms 0.105
_refine_ls_extinction_coef 0.0008(2)
_refine_ls_extinction_expression Fc^*^=kFc[1+0.001xFc^2^\l^3^/sin(2\q)]^-1/4^
_refine_ls_extinction_method 'SHELXL-2019/1 (Sheldrick 2019)'
_refine_ls_goodness_of_fit_ref 1.082
_refine_ls_hydrogen_treatment constr
_refine_ls_matrix_type full
_refine_ls_number_parameters 188
_refine_ls_number_reflns 2485
_refine_ls_number_restraints 0
_refine_ls_restrained_S_all 1.082
_refine_ls_R_factor_all 0.0715
_refine_ls_R_factor_gt 0.0686
_refine_ls_shift/su_max 0.000
_refine_ls_shift/su_mean 0.000
_refine_ls_structure_factor_coef Fsqd
_refine_ls_weighting_details 'w=1/[\s^2^(Fo^2^)+(0.1191P)^2^+9.2825P] where P=(Fo^2^+2Fc^2^)/3'
_refine_ls_weighting_scheme calc
_refine_ls_wR_factor_gt 0.1955
_refine_ls_wR_factor_ref 0.1990
_reflns_Friedel_coverage 0.000
_reflns_number_gt 2293
_reflns_number_total 2485
_reflns_threshold_expression 'I > 2\s(I)'
_cod_data_source_file d3ce01143g2.cif
_cod_data_source_block DT1_2A
_cod_depositor_comments 'Adding full bibliography for 7247889--7247898.cif.'
_cod_database_code 7247890
_shelx_shelxl_version_number 2019/1
_shelx_space_group_comment
;
The symmetry employed for this shelxl refinement is uniquely defined
by the following loop, which should always be used as a source of
symmetry information in preference to the above space-group names.
They are only intended as comments.
;
_shelx_estimated_absorpt_t_max 0.747
_shelx_estimated_absorpt_t_min 0.532
_olex2_refinement_description
;
1. Fixed Uiso
 At 1.2 times of:
  All C(H) groups, All C(H,H) groups
 At 1.5 times of:
  All C(H,H,H) groups
2.a Secondary CH2 refined with riding coordinates:
 C4(H4A,H4B), C3(H3A,H3B), C7(H7A,H7B), C9(H9A,H9B), C8(H8A,H8B)
2.b Aromatic/amide H refined with riding coordinates:
 C1(H1), C6(H6)
2.c Idealised Me refined as rotating group:
 C10(H10A,H10B,H10C)
;
_olex2_submission_special_instructions 'No special instructions were received'

loop_
_space_group_symop_operation_xyz
'x, y, z'
'-x, y, -z+1/2'
'x+1/2, y+1/2, z'
'-x+1/2, y+1/2, -z+1/2'
'-x, -y, -z'
'x, -y, z-1/2'
'-x+1/2, -y+1/2, -z'
'x+1/2, -y+1/2, z-1/2'

loop_
_atom_site_label
_atom_site_type_symbol
_atom_site_fract_x
_atom_site_fract_y
_atom_site_fract_z
_atom_site_U_iso_or_equiv
_atom_site_adp_type
_atom_site_occupancy
_atom_site_site_symmetry_order
_atom_site_calc_flag
_atom_site_refinement_flags_posn
_atom_site_refinement_flags_adp
_atom_site_refinement_flags_occupancy
_atom_site_disorder_assembly
_atom_site_disorder_group
Zn1 Zn 0.500000 0.17786(5) 0.250000 0.0345(3) Uani 1 2 d S T P . .
F2 F 0.68499(15) 0.0418(2) 0.7474(3) 0.0662(8) Uani 1 1 d . . . . .
F4 F 0.68369(14) 0.1053(2) 0.5387(2) 0.0571(7) Uani 1 1 d . . . . .
F1 F 0.69863(15) 0.2017(2) 0.7197(3) 0.0643(8) Uani 1 1 d . . . . .
F3 F 0.59497(15) 0.1326(3) 0.6791(3) 0.0738(9) Uani 1 1 d . . . . .
N1 N 0.50049(15) 0.0678(2) 0.0987(3) 0.0328(7) Uani 1 1 d . . . . .
O1 O 0.60239(15) 0.1760(2) 0.1566(3) 0.0516(8) Uani 1 1 d . . . . .
N2 N 0.56365(18) 0.2657(2) 0.3619(3) 0.0425(8) Uani 1 1 d . . . . .
N4 N 0.6097(2) 0.3478(3) 0.5157(4) 0.0486(9) Uani 1 1 d . . . . .
N3 N 0.5492(2) 0.3157(3) 0.4702(4) 0.0474(9) Uani 1 1 d . . . . .
C2 C 0.55391(19) 0.0574(3) 0.0181(3) 0.0361(8) Uani 1 1 d . . . . .
C5 C 0.6322(2) 0.2664(3) 0.3400(4) 0.0406(9) Uani 1 1 d . . . . .
C1 C 0.44705(19) 0.0111(3) 0.0806(4) 0.0359(8) Uani 1 1 d . . . . .
H1 H 0.408538 0.017642 0.136829 0.043 Uiso 1 1 calc R U . . .
C6 C 0.6617(2) 0.3194(3) 0.4395(5) 0.0466(10) Uani 1 1 d . . . . .
H6 H 0.708986 0.333162 0.451969 0.056 Uiso 1 1 calc R U . . .
C4 C 0.6606(2) 0.2112(3) 0.2264(4) 0.0411(9) Uani 1 1 d . . . . .
H4A H 0.688241 0.252786 0.168224 0.049 Uiso 1 1 calc R U . . .
H4B H 0.689608 0.157958 0.259078 0.049 Uiso 1 1 calc R U . . .
C3 C 0.6158(2) 0.1199(3) 0.0414(4) 0.0465(10) Uani 1 1 d . . . . .
H3A H 0.657109 0.080181 0.056078 0.056 Uiso 1 1 calc R U . . .
H3B H 0.623400 0.161590 -0.036741 0.056 Uiso 1 1 calc R U . . .
C7 C 0.6137(3) 0.4060(4) 0.6382(5) 0.0607(13) Uani 1 1 d . . . . .
H7A H 0.662283 0.412229 0.666343 0.073 Uiso 1 1 calc R U . . .
H7B H 0.589110 0.372719 0.710353 0.073 Uiso 1 1 calc R U . . .
C9 C 0.6145(3) 0.5627(4) 0.5082(6) 0.0692(15) Uani 1 1 d . . . . .
H9A H 0.600147 0.532185 0.423306 0.083 Uiso 1 1 calc R U . . .
H9B H 0.591888 0.625902 0.510777 0.083 Uiso 1 1 calc R U . . .
B1 B 0.6654(3) 0.1204(5) 0.6707(5) 0.0556(13) Uani 1 1 d . . . . .
C8 C 0.5838(4) 0.5035(4) 0.6202(6) 0.0750(16) Uani 1 1 d . . . . .
H8A H 0.589565 0.539052 0.704886 0.090 Uiso 1 1 calc R U . . .
H8B H 0.534065 0.496718 0.602734 0.090 Uiso 1 1 calc R U . . .
C10 C 0.6888(3) 0.5806(6) 0.4992(8) 0.097(2) Uani 1 1 d . . . . .
H10A H 0.696794 0.634351 0.438827 0.145 Uiso 1 1 calc R U . . .
H10B H 0.711522 0.523467 0.464810 0.145 Uiso 1 1 calc R U . . .
H10C H 0.707275 0.595827 0.587981 0.145 Uiso 1 1 calc R U . . .

loop_
_atom_site_aniso_label
_atom_site_aniso_U_11
_atom_site_aniso_U_22
_atom_site_aniso_U_33
_atom_site_aniso_U_23
_atom_site_aniso_U_13
_atom_site_aniso_U_12
Zn1 0.0372(5) 0.0390(5) 0.0273(4) 0.000 -0.0005(3) 0.000
F2 0.0624(17) 0.085(2) 0.0512(16) 0.0182(14) 0.0030(13) -0.0023(15)
F4 0.0620(16) 0.0693(18) 0.0399(13) 0.0065(12) -0.0061(11) -0.0153(13)
F1 0.0588(17) 0.0790(19) 0.0547(17) -0.0064(14) -0.0084(13) -0.0151(14)
F3 0.0484(16) 0.093(2) 0.080(2) -0.0040(18) -0.0049(14) -0.0045(15)
N1 0.0360(15) 0.0388(16) 0.0234(13) -0.0017(12) -0.0026(11) -0.0010(12)
O1 0.0356(15) 0.072(2) 0.0469(17) -0.0278(15) 0.0033(13) -0.0095(13)
N2 0.0528(19) 0.0433(18) 0.0315(16) -0.0028(14) 0.0014(14) -0.0016(15)
N4 0.064(2) 0.0471(19) 0.0348(18) -0.0064(15) -0.0059(16) -0.0025(17)
N3 0.054(2) 0.052(2) 0.0366(19) -0.0081(15) -0.0006(16) -0.0030(16)
C2 0.0371(19) 0.045(2) 0.0265(17) -0.0002(15) 0.0009(14) -0.0042(15)
C5 0.043(2) 0.042(2) 0.036(2) 0.0004(16) -0.0034(16) -0.0044(17)
C1 0.0374(18) 0.043(2) 0.0274(17) -0.0011(15) -0.0001(14) -0.0035(16)
C6 0.048(2) 0.053(3) 0.039(2) -0.0035(18) -0.0077(18) -0.0049(18)
C4 0.0373(19) 0.046(2) 0.040(2) -0.0062(17) -0.0049(16) -0.0087(17)
C3 0.043(2) 0.055(2) 0.041(2) -0.0213(19) 0.0080(17) -0.0122(19)
C7 0.087(4) 0.057(3) 0.037(2) -0.013(2) -0.010(2) -0.003(3)
C9 0.096(4) 0.056(3) 0.056(3) -0.008(2) 0.011(3) 0.001(3)
B1 0.048(3) 0.075(4) 0.044(3) 0.007(3) -0.003(2) -0.006(3)
C8 0.093(4) 0.074(4) 0.057(3) -0.011(3) -0.002(3) 0.001(3)
C10 0.069(4) 0.117(6) 0.103(5) -0.048(5) -0.016(3) 0.017(4)

loop_
_atom_type_symbol
_atom_type_description
_atom_type_scat_dispersion_real
_atom_type_scat_dispersion_imag
_atom_type_scat_source
C C 0.0181 0.0091 'International Tables Vol C Tables 4.2.6.8 and 6.1.1.4'
H H 0.0000 0.0000 'International Tables Vol C Tables 4.2.6.8 and 6.1.1.4'
B B 0.0090 0.0039 'International Tables Vol C Tables 4.2.6.8 and 6.1.1.4'
F F 0.0727 0.0534 'International Tables Vol C Tables 4.2.6.8 and 6.1.1.4'
N N 0.0311 0.0180 'International Tables Vol C Tables 4.2.6.8 and 6.1.1.4'
O O 0.0492 0.0322 'International Tables Vol C Tables 4.2.6.8 and 6.1.1.4'
Zn Zn -1.5491 0.6778 'International Tables Vol C Tables 4.2.6.8 and 6.1.1.4'

loop_
_geom_angle_atom_site_label_1
_geom_angle_atom_site_label_2
_geom_angle_atom_site_label_3
_geom_angle
_geom_angle_site_symmetry_1
_geom_angle_site_symmetry_3
_geom_angle_publ_flag
N1 Zn1 N1 89.08(16) 2_655 . ?
N1 Zn1 O1 71.56(11) . . ?
N1 Zn1 O1 107.41(12) . 2_655 ?
N1 Zn1 O1 107.41(12) 2_655 . ?
N1 Zn1 O1 71.56(11) 2_655 2_655 ?
O1 Zn1 O1 178.62(17) 2_655 . ?
N2 Zn1 N1 142.75(13) . . ?
N2 Zn1 N1 92.96(12) 2_655 . ?
N2 Zn1 N1 142.75(13) 2_655 2_655 ?
N2 Zn1 N1 92.96(12) . 2_655 ?
N2 Zn1 O1 72.37(12) 2_655 2_655 ?
N2 Zn1 O1 72.37(12) . . ?
N2 Zn1 O1 108.49(13) 2_655 . ?
N2 Zn1 O1 108.49(13) . 2_655 ?
N2 Zn1 N2 107.0(2) . 2_655 ?
C2 N1 Zn1 120.8(2) . . ?
C1 N1 Zn1 120.9(3) . . ?
C1 N1 C2 118.2(3) . . ?
C4 O1 Zn1 120.6(2) . . ?
C4 O1 C3 116.0(3) . . ?
C3 O1 Zn1 121.6(2) . . ?
N3 N2 Zn1 128.7(3) . . ?
N3 N2 C5 110.4(3) . . ?
C5 N2 Zn1 120.2(3) . . ?
N3 N4 C7 120.4(4) . . ?
C6 N4 N3 112.2(3) . . ?
C6 N4 C7 127.3(4) . . ?
N2 N3 N4 105.1(3) . . ?
N1 C2 C1 120.4(3) . 5_655 ?
N1 C2 C3 118.3(3) . . ?
C1 C2 C3 121.3(3) 5_655 . ?
N2 C5 C6 107.1(4) . . ?
N2 C5 C4 119.7(3) . . ?
C6 C5 C4 133.1(4) . . ?
N1 C1 C2 121.4(4) . 5_655 ?
N1 C1 H1 119.3 . . ?
C2 C1 H1 119.3 5_655 . ?
N4 C6 C5 105.2(4) . . ?
N4 C6 H6 127.4 . . ?
C5 C6 H6 127.4 . . ?
O1 C4 C5 104.8(3) . . ?
O1 C4 H4A 110.8 . . ?
O1 C4 H4B 110.8 . . ?
C5 C4 H4A 110.8 . . ?
C5 C4 H4B 110.8 . . ?
H4A C4 H4B 108.9 . . ?
O1 C3 C2 106.9(3) . . ?
O1 C3 H3A 110.3 . . ?
O1 C3 H3B 110.3 . . ?
C2 C3 H3A 110.3 . . ?
C2 C3 H3B 110.3 . . ?
H3A C3 H3B 108.6 . . ?
N4 C7 H7A 109.0 . . ?
N4 C7 H7B 109.0 . . ?
N4 C7 C8 112.8(4) . . ?
H7A C7 H7B 107.8 . . ?
C8 C7 H7A 109.0 . . ?
C8 C7 H7B 109.0 . . ?
H9A C9 H9B 106.6 . . ?
C8 C9 H9A 106.8 . . ?
C8 C9 H9B 106.8 . . ?
C10 C9 H9A 106.8 . . ?
C10 C9 H9B 106.8 . . ?
C10 C9 C8 122.2(6) . . ?
F2 B1 F1 109.1(4) . . ?
F4 B1 F2 109.4(5) . . ?
F4 B1 F1 109.5(4) . . ?
F3 B1 F2 109.2(4) . . ?
F3 B1 F4 110.0(4) . . ?
F3 B1 F1 109.6(5) . . ?
C7 C8 C9 115.4(5) . . ?
C7 C8 H8A 108.4 . . ?
C7 C8 H8B 108.4 . . ?
C9 C8 H8A 108.4 . . ?
C9 C8 H8B 108.4 . . ?
H8A C8 H8B 107.5 . . ?
C9 C10 H10A 109.5 . . ?
C9 C10 H10B 109.5 . . ?
C9 C10 H10C 109.5 . . ?
H10A C10 H10B 109.5 . . ?
H10A C10 H10C 109.5 . . ?
H10B C10 H10C 109.5 . . ?

loop_
_geom_bond_atom_site_label_1
_geom_bond_atom_site_label_2
_geom_bond_distance
_geom_bond_site_symmetry_2
_geom_bond_publ_flag
Zn1 N1 2.163(3) 2_655 ?
Zn1 N1 2.163(3) . ?
Zn1 O1 2.219(3) 2_655 ?
Zn1 O1 2.219(3) . ?
Zn1 N2 2.070(3) 2_655 ?
Zn1 N2 2.070(3) . ?
F2 B1 1.394(7) . ?
F4 B1 1.391(6) . ?
F1 B1 1.396(7) . ?
F3 B1 1.390(6) . ?
N1 C2 1.335(5) . ?
N1 C1 1.323(5) . ?
O1 C4 1.416(5) . ?
O1 C3 1.423(5) . ?
N2 N3 1.325(5) . ?
N2 C5 1.360(5) . ?
N4 N3 1.339(5) . ?
N4 C6 1.339(6) . ?
N4 C7 1.475(5) . ?
C2 C1 1.378(5) 5_655 ?
C2 C3 1.508(5) . ?
C5 C6 1.365(6) . ?
C5 C4 1.489(6) . ?
C1 H1 0.9500 . ?
C6 H6 0.9500 . ?
C4 H4A 0.9900 . ?
C4 H4B 0.9900 . ?
C3 H3A 0.9900 . ?
C3 H3B 0.9900 . ?
C7 H7A 0.9900 . ?
C7 H7B 0.9900 . ?
C7 C8 1.495(8) . ?
C9 H9A 0.9900 . ?
C9 H9B 0.9900 . ?
C9 C8 1.524(8) . ?
C9 C10 1.476(9) . ?
C8 H8A 0.9900 . ?
C8 H8B 0.9900 . ?
C10 H10A 0.9800 . ?
C10 H10B 0.9800 . ?
C10 H10C 0.9800 . ?

loop_
_geom_torsion_atom_site_label_1
_geom_torsion_atom_site_label_2
_geom_torsion_atom_site_label_3
_geom_torsion_atom_site_label_4
_geom_torsion
_geom_torsion_site_symmetry_1
_geom_torsion_site_symmetry_2
_geom_torsion_site_symmetry_3
_geom_torsion_site_symmetry_4
_geom_torsion_publ_flag
Zn1 N1 C2 C1 -178.1(3) . . . 5_655 ?
Zn1 N1 C2 C3 4.1(5) . . . . ?
Zn1 N1 C1 C2 178.1(3) . . . 5_655 ?
Zn1 O1 C4 C5 -14.8(4) . . . . ?
Zn1 O1 C3 C2 -8.7(5) . . . . ?
Zn1 N2 N3 N4 170.5(3) . . . . ?
Zn1 N2 C5 C6 -171.4(3) . . . . ?
Zn1 N2 C5 C4 6.1(5) . . . . ?
N1 C2 C3 O1 2.9(5) . . . . ?
N2 C5 C6 N4 0.0(5) . . . . ?
N2 C5 C4 O1 5.8(5) . . . . ?
N4 C7 C8 C9 -56.4(7) . . . . ?
N3 N2 C5 C6 0.0(5) . . . . ?
N3 N2 C5 C4 177.4(4) . . . . ?
N3 N4 C6 C5 0.1(5) . . . . ?
N3 N4 C7 C8 -69.9(6) . . . . ?
C2 N1 C1 C2 0.2(6) . . . 5_655 ?
C5 N2 N3 N4 0.1(4) . . . . ?
C1 N1 C2 C1 -0.2(6) . . . 5_655 ?
C1 N1 C2 C3 -178.1(4) . . . . ?
C1 C2 C3 O1 -174.9(4) 5_655 . . . ?
C6 N4 N3 N2 -0.1(5) . . . . ?
C6 N4 C7 C8 111.2(6) . . . . ?
C6 C5 C4 O1 -177.5(4) . . . . ?
C4 O1 C3 C2 156.4(4) . . . . ?
C4 C5 C6 N4 -177.0(4) . . . . ?
C3 O1 C4 C5 179.9(4) . . . . ?
C7 N4 N3 N2 -179.1(4) . . . . ?
C7 N4 C6 C5 179.0(4) . . . . ?
C10 C9 C8 C7 -54.0(8) . . . . ?
